data_1558277
loop_
_publ_author_name
'Cariati, Elena'
'Lucenti, Elena'
'Forni, Alessandra'
'Previtali, Andrea'
'Marinotto, Daniele'
'Malpicci, Daniele'
'Righetto, Stefania'
'Giannini, Clelia'
'Virgili, Tersilla'
'Kabacinski, Piotr'
'Ganzer, Lucia'
'Giovanella, Umberto'
'Botta, Chiara'

_publ_section_title
;
 Unravelling the intricated photophysical behavior of
 3-(pyridin-2-yl)triimidazotriazine AIE and RTP polymorphs
;
_journal_name_full 'Chemical Science'
_journal_paper_doi 10.1039/D0SC02459G
_journal_year 2020
_chemical_formula_moiety 'C14 H9 N7, O1.7'
_chemical_formula_sum 'C14 H9 N7 O1.7'
_chemical_formula_weight 302.48
_chemical_name_systematic
;
3-(pyridin-2-yl)triimidazo[1,2-a:1',2'-c:1'',2''-e][1,3,5]triazine
;
_space_group_crystal_system monoclinic
_space_group_IT_number 14
_space_group_name_Hall '-P 2ybc'
_space_group_name_H-M_alt 'P 1 21/c 1'
_atom_sites_solution_hydrogens geom
_atom_sites_solution_primary direct
_atom_sites_solution_secondary difmap
_audit_creation_method SHELXL-2014/7
_audit_update_record
;
2020-04-23 deposited with the CCDC.	2020-06-09 downloaded from the CCDC.
;
_cell_angle_alpha 90
_cell_angle_beta 90.284(7)
_cell_angle_gamma 90
_cell_formula_units_Z 4
_cell_length_a 3.7357(18)
_cell_length_b 14.805(7)
_cell_length_c 23.784(11)
_cell_measurement_reflns_used 2056
_cell_measurement_temperature 120(2)
_cell_measurement_theta_max 23.341
_cell_measurement_theta_min 2.751
_cell_volume 1315.4(11)
_computing_cell_refinement 'SAINT (Bruker, 1997)'
_computing_data_collection 'SMART (Bruker, 1997)'
_computing_data_reduction SAINT
_computing_molecular_graphics 'ORTEP III ( Burnett&Johnson, 1996)'
_computing_publication_material SHELXL-2014/7
_computing_structure_refinement 'SHELXL-2014/7 (Sheldrick, 2014)'
_computing_structure_solution 'SHELXT 2014/4 (Sheldrick, 2014)'
_diffrn_ambient_temperature 120(2)
_diffrn_measured_fraction_theta_full 0.996
_diffrn_measured_fraction_theta_max 0.991
_diffrn_measurement_device_type 'Bruker SMART APEX'
_diffrn_measurement_method 'phi and omega scans'
_diffrn_radiation_monochromator graphite
_diffrn_radiation_source 'fine-focus sealed tube'
_diffrn_radiation_type MoK\a
_diffrn_radiation_wavelength 0.71073
_diffrn_reflns_av_R_equivalents 0.1709
_diffrn_reflns_av_unetI/netI 0.1332
_diffrn_reflns_Laue_measured_fraction_full 0.996
_diffrn_reflns_Laue_measured_fraction_max 0.991
_diffrn_reflns_limit_h_max 4
_diffrn_reflns_limit_h_min -4
_diffrn_reflns_limit_k_max 19
_diffrn_reflns_limit_k_min -19
_diffrn_reflns_limit_l_max 30
_diffrn_reflns_limit_l_min -30
_diffrn_reflns_number 19094
_diffrn_reflns_point_group_measured_fraction_full 0.996
_diffrn_reflns_point_group_measured_fraction_max 0.991
_diffrn_reflns_theta_full 25.242
_diffrn_reflns_theta_max 27.660
_diffrn_reflns_theta_min 1.620
_exptl_absorpt_coefficient_mu 0.112
_exptl_absorpt_correction_T_max 0.746
_exptl_absorpt_correction_T_min 0.335
_exptl_absorpt_correction_type multi-scan
_exptl_absorpt_process_details 'SADABS-2014/5, Bruker, 2014'
_exptl_crystal_colour colorless
_exptl_crystal_density_diffrn 1.552
_exptl_crystal_density_method 'not measured'
_exptl_crystal_description bar
_exptl_crystal_F_000 632
_exptl_crystal_preparation Luminescent
_exptl_crystal_recrystallization_method 'Re-crystallisation from solvent: CH3CN/H2O'
_exptl_crystal_size_max 0.450
_exptl_crystal_size_mid 0.040
_exptl_crystal_size_min 0.040
_refine_diff_density_max 0.303
_refine_diff_density_min -0.349
_refine_diff_density_rms 0.071
_refine_ls_extinction_method none
_refine_ls_goodness_of_fit_ref 1.000
_refine_ls_hydrogen_treatment constr
_refine_ls_matrix_type full
_refine_ls_number_parameters 220
_refine_ls_number_reflns 3031
_refine_ls_number_restraints 6
_refine_ls_restrained_S_all 0.999
_refine_ls_R_factor_all 0.1470
_refine_ls_R_factor_gt 0.0665
_refine_ls_shift/su_max 0.000
_refine_ls_shift/su_mean 0.000
_refine_ls_structure_factor_coef Fsqd
_refine_ls_weighting_details 'w=1/[\s^2^(Fo^2^)+(0.0795P)^2^+0.0427P] where P=(Fo^2^+2Fc^2^)/3'
_refine_ls_weighting_scheme calc
_refine_ls_wR_factor_gt 0.1518
_refine_ls_wR_factor_ref 0.1946
_reflns_Friedel_coverage 0.000
_reflns_number_gt 1577
_reflns_number_total 3031
_reflns_threshold_expression 'I > 2\s(I)'
_cod_data_source_file d0sc02459g2.cif
_cod_data_source_block TT-Py-H
_cod_original_sg_symbol_H-M 'P 21/c'
_cod_database_code 1558277
_shelx_shelxl_version_number 2014/7
_shelx_space_group_comment
;
The symmetry employed for this shelxl refinement is uniquely defined
by the following loop, which should always be used as a source of
symmetry information in preference to the above space-group names.
They are only intended as comments.
;
_shelx_estimated_absorpt_t_min 0.951
_shelx_estimated_absorpt_t_max 0.996

loop_
_space_group_symop_operation_xyz
'x, y, z'
'-x, y+1/2, -z+1/2'
'-x, -y, -z'
'x, -y-1/2, z-1/2'

loop_
_atom_site_label
_atom_site_type_symbol
_atom_site_fract_x
_atom_site_fract_y
_atom_site_fract_z
_atom_site_U_iso_or_equiv
_atom_site_adp_type
_atom_site_occupancy
_atom_site_site_symmetry_order
_atom_site_calc_flag
_atom_site_refinement_flags_posn
_atom_site_refinement_flags_adp
_atom_site_refinement_flags_occupancy
_atom_site_disorder_assembly
_atom_site_disorder_group
N1 N 0.2733(7) 0.90099(17) 0.45970(10) 0.0288(7) Uani 1 1 d . . . . .
N2 N 0.5342(7) 0.76627(17) 0.47655(10) 0.0260(6) Uani 1 1 d . . . . .
N3 N 0.8591(7) 0.62735(18) 0.49815(10) 0.0298(7) Uani 1 1 d . . . . .
N4 N 0.6881(7) 0.71802(18) 0.56798(10) 0.0258(6) Uani 1 1 d . . . . .
N5 N 0.4842(8) 0.81400(18) 0.64458(10) 0.0308(7) Uani 1 1 d . . . . .
N6 N 0.3932(7) 0.85667(17) 0.55556(10) 0.0271(6) Uani 1 1 d . . . . .
N7 N 0.7214(8) 0.73688(18) 0.32764(10) 0.0322(7) Uani 1 1 d . . . . .
C1 C 0.3426(9) 0.8558(2) 0.40957(13) 0.0304(8) Uani 1 1 d . . . . .
H1 H 0.2868 0.8797 0.3735 0.036 Uiso 1 1 calc R U . . .
C2 C 0.4978(9) 0.7742(2) 0.41767(12) 0.0263(7) Uani 1 1 d . . . . .
C3 C 0.6962(9) 0.7015(2) 0.51100(12) 0.0264(7) Uani 1 1 d . . . . .
C4 C 0.9614(9) 0.5913(2) 0.54981(13) 0.0305(8) Uani 1 1 d . . . . .
H4 H 1.0855 0.5357 0.5542 0.037 Uiso 1 1 calc R U . . .
C5 C 0.8629(9) 0.6450(2) 0.59298(13) 0.0290(8) Uani 1 1 d . . . . .
H5 H 0.9038 0.6351 0.6320 0.035 Uiso 1 1 calc R U . . .
C6 C 0.5270(9) 0.7929(2) 0.59181(12) 0.0263(7) Uani 1 1 d . . . . .
C7 C 0.3155(10) 0.8979(2) 0.64237(14) 0.0334(8) Uani 1 1 d . . . . .
H7 H 0.2503 0.9317 0.6747 0.040 Uiso 1 1 calc R U . . .
C8 C 0.2550(9) 0.9256(2) 0.58884(13) 0.0304(8) Uani 1 1 d . . . . .
H8 H 0.1433 0.9800 0.5767 0.036 Uiso 1 1 calc R U . . .
C9 C 0.3972(9) 0.8453(2) 0.49768(13) 0.0273(7) Uani 1 1 d . . . . .
C10 C 0.5843(9) 0.7039(2) 0.37598(12) 0.0279(8) Uani 1 1 d . . . . .
C11 C 0.5045(9) 0.6132(2) 0.38292(13) 0.0307(8) Uani 1 1 d . . . . .
H11 H 0.4016 0.5923 0.4170 0.037 Uiso 1 1 calc R U . . .
C12 C 0.5764(9) 0.5538(2) 0.33979(13) 0.0328(8) Uani 1 1 d . . . . .
H12 H 0.5277 0.4912 0.3440 0.039 Uiso 1 1 calc R U . . .
C13 C 0.7207(9) 0.5865(2) 0.29008(13) 0.0314(8) Uani 1 1 d . . . . .
H13 H 0.7717 0.5470 0.2597 0.038 Uiso 1 1 calc R U . . .
C14 C 0.7875(10) 0.6771(2) 0.28604(13) 0.0334(9) Uani 1 1 d . . . . .
H14 H 0.8861 0.6993 0.2520 0.040 Uiso 1 1 calc R U . . .
O1W O 0.3449(13) 0.6508(3) 0.71007(15) 0.0515(19) Uani 0.630(9) 1 d . . P . .
O2W O -0.275(7) 0.5936(7) 0.7755(5) 0.048(4) Uani 0.45(4) 1 d . U P . .
O3W O -0.077(7) 0.5995(7) 0.7778(3) 0.063(4) Uani 0.62(4) 1 d . U P . .

loop_
_atom_site_aniso_label
_atom_site_aniso_U_11
_atom_site_aniso_U_22
_atom_site_aniso_U_33
_atom_site_aniso_U_23
_atom_site_aniso_U_13
_atom_site_aniso_U_12
N1 0.0339(17) 0.0300(15) 0.0225(14) 0.0013(12) 0.0000(12) -0.0020(12)
N2 0.0300(16) 0.0259(15) 0.0220(14) -0.0001(11) -0.0005(11) 0.0006(12)
N3 0.0329(17) 0.0316(16) 0.0250(14) 0.0017(12) -0.0006(12) 0.0014(13)
N4 0.0290(15) 0.0296(15) 0.0190(13) 0.0000(11) 0.0017(10) -0.0011(12)
N5 0.0347(17) 0.0353(17) 0.0222(14) -0.0019(12) 0.0004(11) -0.0021(13)
N6 0.0303(16) 0.0270(15) 0.0240(14) 0.0000(11) 0.0011(11) -0.0014(12)
N7 0.0435(18) 0.0310(16) 0.0220(14) 0.0027(12) -0.0022(12) -0.0026(13)
C1 0.039(2) 0.0309(19) 0.0213(16) -0.0018(14) -0.0011(14) -0.0019(16)
C2 0.0308(19) 0.0288(18) 0.0194(16) 0.0040(13) -0.0005(13) -0.0022(14)
C3 0.0287(19) 0.0285(17) 0.0222(16) 0.0002(14) -0.0008(13) -0.0038(15)
C4 0.0298(19) 0.0293(18) 0.0325(18) 0.0053(15) -0.0011(14) -0.0002(15)
C5 0.0317(19) 0.0286(19) 0.0268(17) 0.0041(14) -0.0022(14) -0.0006(15)
C6 0.0310(19) 0.0247(17) 0.0233(16) 0.0002(13) -0.0016(13) -0.0056(14)
C7 0.038(2) 0.036(2) 0.0264(18) -0.0072(15) 0.0041(15) -0.0010(16)
C8 0.036(2) 0.0263(18) 0.0288(18) -0.0044(14) 0.0035(14) -0.0011(15)
C9 0.0287(19) 0.0288(18) 0.0244(16) -0.0044(14) 0.0013(13) -0.0028(14)
C10 0.0324(19) 0.0301(18) 0.0211(16) 0.0017(14) -0.0038(13) 0.0015(15)
C11 0.0318(19) 0.038(2) 0.0220(16) 0.0028(14) -0.0014(13) -0.0021(15)
C12 0.040(2) 0.0262(18) 0.0325(19) 0.0002(14) -0.0025(15) -0.0002(15)
C13 0.038(2) 0.032(2) 0.0250(17) -0.0020(14) -0.0030(14) 0.0002(16)
C14 0.046(2) 0.035(2) 0.0197(16) 0.0009(14) -0.0025(15) 0.0004(16)
O1W 0.086(4) 0.043(3) 0.026(2) -0.0015(18) 0.003(2) -0.003(2)
O2W 0.069(10) 0.036(4) 0.038(4) 0.001(3) 0.008(5) -0.001(5)
O3W 0.091(10) 0.048(4) 0.051(3) -0.004(2) -0.013(4) 0.010(5)

loop_
_atom_type_symbol
_atom_type_description
_atom_type_scat_dispersion_real
_atom_type_scat_dispersion_imag
_atom_type_scat_source
C C 0.0033 0.0016 'International Tables Vol C Tables 4.2.6.8 and 6.1.1.4'
H H 0.0000 0.0000 'International Tables Vol C Tables 4.2.6.8 and 6.1.1.4'
N N 0.0061 0.0033 'International Tables Vol C Tables 4.2.6.8 and 6.1.1.4'
O O 0.0106 0.0060 'International Tables Vol C Tables 4.2.6.8 and 6.1.1.4'

loop_
_geom_angle_atom_site_label_1
_geom_angle_atom_site_label_2
_geom_angle_atom_site_label_3
_geom_angle
_geom_angle_site_symmetry_1
_geom_angle_site_symmetry_3
_geom_angle_publ_flag
C9 N1 C1 102.8(3) . . ?
C9 N2 C3 122.1(3) . . ?
C9 N2 C2 105.0(2) . . ?
C3 N2 C2 132.7(3) . . ?
C3 N3 C4 104.1(3) . . ?
C3 N4 C6 123.8(3) . . ?
C3 N4 C5 105.6(3) . . ?
C6 N4 C5 130.6(3) . . ?
C6 N5 C7 103.6(3) . . ?
C6 N6 C9 122.3(3) . . ?
C6 N6 C8 106.4(3) . . ?
C9 N6 C8 131.2(3) . . ?
C14 N7 C10 117.2(3) . . ?
C2 C1 N1 112.8(3) . . ?
C2 C1 H1 123.6 . . ?
N1 C1 H1 123.6 . . ?
C1 C2 N2 104.7(3) . . ?
C1 C2 C10 129.0(3) . . ?
N2 C2 C10 126.0(3) . . ?
N3 C3 N4 113.3(3) . . ?
N3 C3 N2 130.3(3) . . ?
N4 C3 N2 116.3(3) . . ?
C5 C4 N3 111.8(3) . . ?
C5 C4 H4 124.1 . . ?
N3 C4 H4 124.1 . . ?
C4 C5 N4 105.1(3) . . ?
C4 C5 H5 127.4 . . ?
N4 C5 H5 127.4 . . ?
N5 C6 N6 113.2(3) . . ?
N5 C6 N4 129.9(3) . . ?
N6 C6 N4 116.9(3) . . ?
C8 C7 N5 112.3(3) . . ?
C8 C7 H7 123.9 . . ?
N5 C7 H7 123.9 . . ?
C7 C8 N6 104.5(3) . . ?
C7 C8 H8 127.7 . . ?
N6 C8 H8 127.7 . . ?
N1 C9 N2 114.6(3) . . ?
N1 C9 N6 127.1(3) . . ?
N2 C9 N6 118.2(3) . . ?
N7 C10 C11 122.3(3) . . ?
N7 C10 C2 113.7(3) . . ?
C11 C10 C2 123.8(3) . . ?
C12 C11 C10 119.1(3) . . ?
C12 C11 H11 120.4 . . ?
C10 C11 H11 120.4 . . ?
C11 C12 C13 119.2(3) . . ?
C11 C12 H12 120.4 . . ?
C13 C12 H12 120.4 . . ?
C14 C13 C12 118.3(3) . . ?
C14 C13 H13 120.9 . . ?
C12 C13 H13 120.9 . . ?
N7 C14 C13 123.8(3) . . ?
N7 C14 H14 118.1 . . ?
C13 C14 H14 118.1 . . ?

loop_
_geom_bond_atom_site_label_1
_geom_bond_atom_site_label_2
_geom_bond_distance
_geom_bond_site_symmetry_2
_geom_bond_publ_flag
N1 C9 1.307(4) . ?
N1 C1 1.392(4) . ?
N2 C9 1.373(4) . ?
N2 C3 1.397(4) . ?
N2 C2 1.411(4) . ?
N3 C3 1.292(4) . ?
N3 C4 1.391(4) . ?
N4 C3 1.378(4) . ?
N4 C6 1.384(4) . ?
N4 C5 1.395(4) . ?
N5 C6 1.304(4) . ?
N5 C7 1.393(4) . ?
N6 C6 1.371(4) . ?
N6 C9 1.387(4) . ?
N6 C8 1.393(4) . ?
N7 C14 1.351(4) . ?
N7 C10 1.352(4) . ?
C1 C2 1.354(4) . ?
C1 H1 0.9500 . ?
C2 C10 1.475(4) . ?
C4 C5 1.351(5) . ?
C4 H4 0.9500 . ?
C5 H5 0.9500 . ?
C7 C8 1.356(4) . ?
C7 H7 0.9500 . ?
C8 H8 0.9500 . ?
C10 C11 1.384(5) . ?
C11 C12 1.379(4) . ?
C11 H11 0.9500 . ?
C12 C13 1.389(4) . ?
C12 H12 0.9500 . ?
C13 C14 1.368(5) . ?
C13 H13 0.9500 . ?
C14 H14 0.9500 . ?
O2W O3W 0.745(9) . ?
